data_7023801
loop_
_publ_author_name
'Liu, Zhong-Yi'
'Zou, Hong-Ai'
'Hou, Zhao-Jun'
'Yang, En-Cui'
'Zhao, Xiao-Jun'

_publ_section_title
;
 Structural motif-dependent magnetic diversity observed in
 three-dimensional tetrazolyl-based MMOFs: synthesis, structures and
 magnetism.
;
_journal_issue 44
_journal_name_full 'Dalton transactions (Cambridge, England : 2003)'
_journal_page_first 15716
_journal_page_last 15725
_journal_paper_doi 10.1039/c3dt52190g
_journal_volume 42
_journal_year 2013
_chemical_formula_sum 'C12 H16 Mn2 N10 O6'
_chemical_formula_weight 506.23
_chemical_name_systematic
;
?
;
_space_group_IT_number 61
_symmetry_cell_setting orthorhombic
_symmetry_space_group_name_Hall '-P 2ac 2ab'
_symmetry_space_group_name_H-M 'P b c a'
_atom_sites_solution_hydrogens geom
_atom_sites_solution_primary direct
_atom_sites_solution_secondary difmap
_audit_creation_method SHELXL-97
_cell_angle_alpha 90.00
_cell_angle_beta 90.00
_cell_angle_gamma 90.00
_cell_formula_units_Z 8
_cell_length_a 17.707(3)
_cell_length_b 9.3322(15)
_cell_length_c 22.694(4)
_cell_measurement_reflns_used 2241
_cell_measurement_temperature 173(2)
_cell_measurement_theta_max 24.80
_cell_measurement_theta_min 2.62
_cell_volume 3750.1(11)
_computing_cell_refinement 'Bruker SMART'
_computing_data_collection 'Bruker SMART'
_computing_data_reduction 'Bruker SAINT'
_computing_molecular_graphics 'Bruker SHELXTL'
_computing_publication_material 'Bruker SHELXTL'
_computing_structure_refinement 'SHELXL-97 (Sheldrick, 1997)'
_computing_structure_solution 'SHELXS-97 (Sheldrick, 1990)'
_diffrn_ambient_temperature 173(2)
_diffrn_measured_fraction_theta_full 1.000
_diffrn_measured_fraction_theta_max 1.000
_diffrn_measurement_device_type 'CCD area detector'
_diffrn_measurement_method 'phi and omega scans'
_diffrn_radiation_monochromator graphite
_diffrn_radiation_source 'fine-focus sealed tube'
_diffrn_radiation_type MoK\a
_diffrn_radiation_wavelength 0.71073
_diffrn_reflns_av_R_equivalents 0.1063
_diffrn_reflns_av_sigmaI/netI 0.0643
_diffrn_reflns_limit_h_max 21
_diffrn_reflns_limit_h_min -16
_diffrn_reflns_limit_k_max 10
_diffrn_reflns_limit_k_min -11
_diffrn_reflns_limit_l_max 26
_diffrn_reflns_limit_l_min -26
_diffrn_reflns_number 18000
_diffrn_reflns_theta_full 25.01
_diffrn_reflns_theta_max 25.01
_diffrn_reflns_theta_min 1.79
_exptl_absorpt_coefficient_mu 1.403
_exptl_absorpt_correction_T_max 0.8386
_exptl_absorpt_correction_T_min 0.8066
_exptl_absorpt_correction_type multi-scan
_exptl_absorpt_process_details SADABS
_exptl_crystal_colour COLOURLESS
_exptl_crystal_density_diffrn 1.793
_exptl_crystal_density_meas ?
_exptl_crystal_density_method 'not measured'
_exptl_crystal_description BLOCK
_exptl_crystal_F_000 2048
_exptl_crystal_size_max 0.16
_exptl_crystal_size_mid 0.14
_exptl_crystal_size_min 0.13
_refine_diff_density_max 0.708
_refine_diff_density_min -0.508
_refine_diff_density_rms 0.108
_refine_ls_extinction_method none
_refine_ls_goodness_of_fit_ref 1.032
_refine_ls_hydrogen_treatment constr
_refine_ls_matrix_type full
_refine_ls_number_parameters 273
_refine_ls_number_reflns 3297
_refine_ls_number_restraints 0
_refine_ls_restrained_S_all 1.032
_refine_ls_R_factor_all 0.0594
_refine_ls_R_factor_gt 0.0439
_refine_ls_shift/su_max 0.000
_refine_ls_shift/su_mean 0.000
_refine_ls_structure_factor_coef Fsqd
_refine_ls_weighting_details 'calc w=1/[\s^2^(Fo^2^)+(0.0500P)^2^+3.9580P] where P=(Fo^2^+2Fc^2^)/3'
_refine_ls_weighting_scheme calc
_refine_ls_wR_factor_gt 0.0998
_refine_ls_wR_factor_ref 0.1088
_reflns_number_gt 2588
_reflns_number_total 3297
_reflns_threshold_expression >2sigma(I)
_cod_data_source_file c3dt52190g.txt
_cod_data_source_block n121109b
_cod_depositor_comments
;
The following automatic conversions were performed:

'_symmetry_cell_setting' value 'Orthorhombic' changed to
'orthorhombic' according to
/home/saulius/struct/CIF-dictionaries/cif_core.dic dictionary named
'cif_core.dic' version 2.4.2 from
2011-04-26.

'_exptl_absorpt_correction_type' value 'MULTI-SCAN'
changed to 'multi-scan' according to
/home/saulius/struct/CIF-dictionaries/cif_core.dic dictionary named
'cif_core.dic' version 2.4.2 from 2011-04-26.

Automatic conversion script
Id: cif_fix_values 1891 2012-01-12 08:04:46Z andrius 

The following automatic conversions were performed:

'_exptl_crystal_density_meas' value 'NONE' was changed to '?' - the
value is perceived as not measured.

Automatic conversion script
Id: cif_fix_values 3008 2015-01-20 13:52:24Z robertas 
;
_cod_original_sg_symbol_H-M Pbca
_cod_database_code 7023801

loop_
_symmetry_equiv_pos_as_xyz
'x, y, z'
'-x+1/2, -y, z+1/2'
'x+1/2, -y+1/2, -z'
'-x, y+1/2, -z+1/2'
'-x, -y, -z'
'x-1/2, y, -z-1/2'
'-x-1/2, y-1/2, z'
'x, -y-1/2, z-1/2'

loop_
_atom_site_label
_atom_site_type_symbol
_atom_site_fract_x
_atom_site_fract_y
_atom_site_fract_z
_atom_site_U_iso_or_equiv
_atom_site_adp_type
_atom_site_occupancy
_atom_site_symmetry_multiplicity
_atom_site_calc_flag
_atom_site_refinement_flags
Mn1 Mn 0.45750(3) 0.59938(6) 0.34579(2) 0.01009(17) Uani 1 1 d .
Mn2 Mn 0.37565(3) 0.25705(5) 0.25750(2) 0.00869(16) Uani 1 1 d .
O1 O 0.37006(15) 0.2584(3) 0.35154(10) 0.0148(6) Uani 1 1 d .
O2 O 0.44094(15) 0.4164(3) 0.40063(11) 0.0159(6) Uani 1 1 d .
O3 O 0.43008(15) 0.3955(3) 0.62179(11) 0.0168(6) Uani 1 1 d .
O4 O 0.35340(16) 0.2374(3) 0.66409(10) 0.0176(6) Uani 1 1 d .
O5 O 0.41638(18) 0.7212(3) 0.42088(11) 0.0293(8) Uani 1 1 d .
H5A H 0.4072 0.8089 0.4166 0.044 Uiso 1 1 d R
H5B H 0.4223 0.7070 0.4571 0.044 Uiso 1 1 d R
O6 O 0.07357(19) 0.2990(3) 0.04057(12) 0.0316(8) Uani 1 1 d .
H6A H 0.0408 0.3510 0.0566 0.047 Uiso 1 1 calc R
N1 N 0.32259(18) 0.4725(3) 0.26114(12) 0.0126(7) Uani 1 1 d .
N2 N 0.34184(18) 0.5759(3) 0.30096(12) 0.0111(7) Uani 1 1 d .
N3 N 0.29079(18) 0.6759(3) 0.30182(12) 0.0126(7) Uani 1 1 d .
N4 N 0.23569(18) 0.6430(3) 0.26237(12) 0.0123(7) Uani 1 1 d .
N5 N 0.21720(19) 0.4449(3) 0.19718(13) 0.0193(8) Uani 1 1 d .
H5C H 0.2342 0.3626 0.1837 0.023 Uiso 1 1 calc R
H5D H 0.1744 0.4800 0.1838 0.023 Uiso 1 1 calc R
N6 N 0.46259(17) 0.8218(3) 0.29999(12) 0.0114(7) Uani 1 1 d .
N7 N 0.50961(18) 0.8598(3) 0.25566(12) 0.0112(7) Uani 1 1 d .
N8 N 0.49386(17) 0.9888(3) 0.23758(12) 0.0102(7) Uani 1 1 d .
N9 N 0.43410(18) 1.0404(3) 0.26887(12) 0.0115(7) Uani 1 1 d .
N10 N 0.36068(18) 0.9416(3) 0.34932(12) 0.0139(7) Uani 1 1 d .
H10A H 0.3416 1.0305 0.3530 0.017 Uiso 1 1 d R
H10B H 0.3255 0.8762 0.3395 0.017 Uiso 1 1 d R
C1 C 0.2572(2) 0.5180(4) 0.23857(14) 0.0115(8) Uani 1 1 d .
C2 C 0.4171(2) 0.9349(4) 0.30654(15) 0.0115(8) Uani 1 1 d .
C3 C 0.3532(2) 0.2720(4) 0.45419(15) 0.0131(8) Uani 1 1 d .
C4 C 0.3823(2) 0.3116(4) 0.50901(15) 0.0136(8) Uani 1 1 d .
H4 H 0.4246 0.3738 0.5113 0.016 Uiso 1 1 calc R
C5 C 0.3488(2) 0.2594(4) 0.56038(15) 0.0140(8) Uani 1 1 d .
C6 C 0.2863(2) 0.1699(5) 0.55613(16) 0.0248(10) Uani 1 1 d .
H6 H 0.2642 0.1323 0.5910 0.030 Uiso 1 1 calc R
C7 C 0.2559(3) 0.1350(5) 0.50216(17) 0.0274(11) Uani 1 1 d .
H7 H 0.2127 0.0750 0.5000 0.033 Uiso 1 1 calc R
C8 C 0.2885(2) 0.1873(4) 0.45116(16) 0.0169(9) Uani 1 1 d .
H8 H 0.2667 0.1656 0.4140 0.020 Uiso 1 1 calc R
C9 C 0.3909(2) 0.3200(4) 0.39782(15) 0.0124(8) Uani 1 1 d .
C10 C 0.3801(2) 0.3000(4) 0.61943(15) 0.0126(8) Uani 1 1 d .
C11 C 0.0698(3) 0.1568(5) 0.0651(2) 0.0445(14) Uani 1 1 d .
H11A H 0.1021 0.0925 0.0412 0.053 Uiso 1 1 calc R
H11B H 0.0172 0.1216 0.0620 0.053 Uiso 1 1 calc R
C12 C 0.0940(4) 0.1477(6) 0.1274(2) 0.0542(16) Uani 1 1 d .
H12A H 0.1461 0.1819 0.1310 0.081 Uiso 1 1 calc R
H12B H 0.0911 0.0479 0.1407 0.081 Uiso 1 1 calc R
H12C H 0.0608 0.2071 0.1518 0.081 Uiso 1 1 calc R

loop_
_atom_site_aniso_label
_atom_site_aniso_U_11
_atom_site_aniso_U_22
_atom_site_aniso_U_33
_atom_site_aniso_U_23
_atom_site_aniso_U_13
_atom_site_aniso_U_12
Mn1 0.0092(3) 0.0091(3) 0.0119(3) 0.0006(2) -0.0002(2) -0.0005(2)
Mn2 0.0074(3) 0.0080(3) 0.0106(3) -0.0001(2) 0.0006(2) 0.0002(2)
O1 0.0202(16) 0.0141(14) 0.0100(12) 0.0003(10) 0.0013(11) -0.0050(12)
O2 0.0167(16) 0.0148(14) 0.0163(14) 0.0043(10) -0.0024(11) -0.0060(12)
O3 0.0118(15) 0.0211(14) 0.0175(14) 0.0025(11) -0.0034(11) -0.0038(13)
O4 0.0191(16) 0.0221(15) 0.0116(13) 0.0006(11) -0.0002(11) -0.0023(13)
O5 0.052(2) 0.0199(15) 0.0159(14) 0.0005(11) 0.0005(14) 0.0166(15)
O6 0.034(2) 0.0387(19) 0.0217(16) 0.0031(13) 0.0075(14) 0.0126(16)
N1 0.0127(18) 0.0119(16) 0.0134(15) -0.0019(12) -0.0017(13) -0.0002(14)
N2 0.0096(18) 0.0063(15) 0.0174(16) -0.0009(12) 0.0016(13) 0.0012(13)
N3 0.0068(17) 0.0123(16) 0.0186(16) -0.0026(12) -0.0019(13) 0.0024(13)
N4 0.0096(18) 0.0121(15) 0.0153(15) -0.0032(12) -0.0019(12) 0.0014(13)
N5 0.015(2) 0.0148(17) 0.0280(18) -0.0104(13) -0.0092(15) 0.0067(14)
N6 0.0075(17) 0.0135(16) 0.0132(15) 0.0010(12) 0.0023(12) -0.0004(13)
N7 0.0107(18) 0.0091(15) 0.0137(15) 0.0027(12) 0.0009(13) 0.0006(13)
N8 0.0107(18) 0.0093(15) 0.0107(15) -0.0007(11) 0.0006(12) 0.0009(13)
N9 0.0079(17) 0.0122(15) 0.0143(16) -0.0001(12) -0.0007(12) 0.0004(13)
N10 0.0133(18) 0.0092(15) 0.0190(16) 0.0004(12) 0.0065(13) 0.0010(13)
C1 0.012(2) 0.0105(18) 0.0125(18) -0.0004(14) 0.0045(15) 0.0008(16)
C2 0.011(2) 0.0103(18) 0.0129(18) -0.0014(14) -0.0014(15) -0.0007(16)
C3 0.012(2) 0.0152(19) 0.0116(18) -0.0012(14) 0.0010(15) 0.0003(16)
C4 0.012(2) 0.0100(18) 0.0185(19) 0.0008(14) 0.0017(15) -0.0010(16)
C5 0.013(2) 0.016(2) 0.0129(18) 0.0003(14) -0.0009(15) 0.0002(17)
C6 0.024(3) 0.036(3) 0.014(2) -0.0018(17) 0.0058(18) -0.016(2)
C7 0.023(3) 0.041(3) 0.018(2) -0.0051(18) 0.0037(18) -0.019(2)
C8 0.012(2) 0.023(2) 0.0165(19) -0.0055(16) -0.0029(16) -0.0053(17)
C9 0.012(2) 0.0100(19) 0.0148(19) 0.0033(15) 0.0001(15) 0.0031(16)
C10 0.012(2) 0.0129(19) 0.0132(19) -0.0019(15) 0.0020(15) 0.0050(16)
C11 0.053(4) 0.042(3) 0.039(3) 0.000(2) 0.000(3) 0.014(3)
C12 0.071(5) 0.055(4) 0.037(3) 0.008(3) 0.002(3) 0.014(3)

loop_
_atom_type_symbol
_atom_type_description
_atom_type_scat_dispersion_real
_atom_type_scat_dispersion_imag
_atom_type_scat_source
C C 0.0033 0.0016 'International Tables Vol C Tables 4.2.6.8 and 6.1.1.4'
H H 0.0000 0.0000 'International Tables Vol C Tables 4.2.6.8 and 6.1.1.4'
N N 0.0061 0.0033 'International Tables Vol C Tables 4.2.6.8 and 6.1.1.4'
O O 0.0106 0.0060 'International Tables Vol C Tables 4.2.6.8 and 6.1.1.4'
Mn Mn 0.3368 0.7283 'International Tables Vol C Tables 4.2.6.8 and 6.1.1.4'

loop_
_geom_angle_atom_site_label_1
_geom_angle_atom_site_label_2
_geom_angle_atom_site_label_3
_geom_angle
_geom_angle_site_symmetry_1
_geom_angle_site_symmetry_3
O3 Mn1 O2 86.82(10) 5_666 .
O3 Mn1 O5 91.76(11) 5_666 .
O2 Mn1 O5 85.14(10) . .
O3 Mn1 N2 172.58(10) 5_666 .
O2 Mn1 N2 93.41(10) . .
O5 Mn1 N2 95.65(11) . .
O3 Mn1 N8 86.81(10) 5_666 4_645
O2 Mn1 N8 99.83(10) . 4_645
O5 Mn1 N8 174.73(11) . 4_645
N2 Mn1 N8 85.84(11) . 4_645
O3 Mn1 N6 95.67(10) 5_666 .
O2 Mn1 N6 168.98(10) . .
O5 Mn1 N6 84.05(10) . .
N2 Mn1 N6 85.51(10) . .
N8 Mn1 N6 91.04(10) 4_645 .
O1 Mn2 O4 166.70(10) . 8_565
O1 Mn2 N1 86.44(10) . .
O4 Mn2 N1 86.43(10) 8_565 .
O1 Mn2 N4 85.00(10) . 7_655
O4 Mn2 N4 84.21(10) 8_565 7_655
N1 Mn2 N4 93.20(11) . 7_655
O1 Mn2 N7 99.83(10) . 4_645
O4 Mn2 N7 91.39(10) 8_565 4_645
N1 Mn2 N7 90.07(11) . 4_645
N4 Mn2 N7 174.34(10) 7_655 4_645
O1 Mn2 N9 85.03(10) . 1_545
O4 Mn2 N9 102.40(10) 8_565 1_545
N1 Mn2 N9 171.15(10) . 1_545
N4 Mn2 N9 88.43(11) 7_655 1_545
N7 Mn2 N9 89.04(11) 4_645 1_545
C9 O1 Mn2 145.7(2) . .
C9 O2 Mn1 129.6(2) . .
C10 O3 Mn1 133.7(2) . 5_666
C10 O4 Mn2 135.2(3) . 8_566
Mn1 O5 H5A 119.0 . .
Mn1 O5 H5B 130.0 . .
H5A O5 H5B 106.9 . .
C11 O6 H6A 109.5 . .
C1 N1 N2 104.2(3) . .
C1 N1 Mn2 129.8(2) . .
N2 N1 Mn2 124.0(2) . .
N3 N2 N1 110.1(3) . .
N3 N2 Mn1 123.0(2) . .
N1 N2 Mn1 125.7(2) . .
N2 N3 N4 109.1(3) . .
C1 N4 N3 104.9(3) . .
C1 N4 Mn2 130.0(3) . 7_665
N3 N4 Mn2 123.8(2) . 7_665
C1 N5 H5C 120.0 . .
C1 N5 H5D 120.0 . .
H5C N5 H5D 120.0 . .
C2 N6 N7 104.3(3) . .
C2 N6 Mn1 129.2(2) . .
N7 N6 Mn1 126.2(2) . .
N8 N7 N6 110.2(3) . .
N8 N7 Mn2 122.8(2) . 4_655
N6 N7 Mn2 122.6(2) . 4_655
N7 N8 N9 109.2(3) . .
N7 N8 Mn1 126.1(2) . 4_655
N9 N8 Mn1 123.8(2) . 4_655
C2 N9 N8 104.4(3) . .
C2 N9 Mn2 128.4(2) . 1_565
N8 N9 Mn2 127.2(2) . 1_565
C2 N10 H10A 112.0 . .
C2 N10 H10B 107.0 . .
H10A N10 H10B 112.9 . .
N1 C1 N4 111.6(3) . .
N1 C1 N5 123.8(3) . .
N4 C1 N5 124.5(3) . .
N6 C2 N9 112.0(3) . .
N6 C2 N10 123.0(3) . .
N9 C2 N10 125.0(3) . .
C8 C3 C4 119.8(3) . .
C8 C3 C9 119.3(3) . .
C4 C3 C9 120.9(3) . .
C5 C4 C3 119.7(4) . .
C5 C4 H4 120.1 . .
C3 C4 H4 120.1 . .
C6 C5 C4 119.3(3) . .
C6 C5 C10 120.5(3) . .
C4 C5 C10 120.2(4) . .
C7 C6 C5 121.0(4) . .
C7 C6 H6 119.5 . .
C5 C6 H6 119.5 . .
C6 C7 C8 119.9(4) . .
C6 C7 H7 120.1 . .
C8 C7 H7 120.1 . .
C7 C8 C3 120.1(3) . .
C7 C8 H8 119.9 . .
C3 C8 H8 119.9 . .
O1 C9 O2 125.1(3) . .
O1 C9 C3 116.3(3) . .
O2 C9 C3 118.6(3) . .
O3 C10 O4 123.9(3) . .
O3 C10 C5 118.5(3) . .
O4 C10 C5 117.6(3) . .
O6 C11 C12 114.1(4) . .
O6 C11 H11A 108.7 . .
C12 C11 H11A 108.7 . .
O6 C11 H11B 108.7 . .
C12 C11 H11B 108.7 . .
H11A C11 H11B 107.6 . .
C11 C12 H12A 109.5 . .
C11 C12 H12B 109.5 . .
H12A C12 H12B 109.5 . .
C11 C12 H12C 109.5 . .
H12A C12 H12C 109.5 . .
H12B C12 H12C 109.5 . .

loop_
_geom_bond_atom_site_label_1
_geom_bond_atom_site_label_2
_geom_bond_distance
_geom_bond_site_symmetry_2
Mn1 O3 2.123(3) 5_666
Mn1 O2 2.133(2) .
Mn1 O5 2.174(3) .
Mn1 N2 2.297(3) .
Mn1 N8 2.321(3) 4_645
Mn1 N6 2.323(3) .
Mn2 O1 2.137(2) .
Mn2 O4 2.157(2) 8_565
Mn2 N1 2.221(3) .
Mn2 N4 2.243(3) 7_655
Mn2 N7 2.266(3) 4_645
Mn2 N9 2.286(3) 1_545
O1 C9 1.253(4) .
O2 C9 1.264(4) .
O3 C10 1.257(4) .
O3 Mn1 2.123(3) 5_666
O4 C10 1.262(4) .
O4 Mn2 2.157(2) 8_566
O5 H5A 0.8398 .
O5 H5B 0.8401 .
O6 C11 1.440(6) .
O6 H6A 0.8400 .
N1 C1 1.336(5) .
N1 N2 1.365(4) .
N2 N3 1.299(4) .
N3 N4 1.359(4) .
N4 C1 1.340(4) .
N4 Mn2 2.243(3) 7_665
N5 C1 1.360(5) .
N5 H5C 0.8800 .
N5 H5D 0.8800 .
N6 C2 1.337(5) .
N6 N7 1.353(4) .
N7 N8 1.302(4) .
N7 Mn2 2.266(3) 4_655
N8 N9 1.362(4) .
N8 Mn1 2.321(3) 4_655
N9 C2 1.338(4) .
N9 Mn2 2.286(3) 1_565
N10 C2 1.394(5) .
N10 H10A 0.9000 .
N10 H10B 0.9000 .
C3 C8 1.394(5) .
C3 C4 1.396(5) .
C3 C9 1.511(5) .
C4 C5 1.395(5) .
C4 H4 0.9500 .
C5 C6 1.390(6) .
C5 C10 1.499(5) .
C6 C7 1.377(5) .
C6 H6 0.9500 .
C7 C8 1.382(5) .
C7 H7 0.9500 .
C8 H8 0.9500 .
C11 C12 1.480(7) .
C11 H11A 0.9900 .
C11 H11B 0.9900 .
C12 H12A 0.9800 .
C12 H12B 0.9800 .
C12 H12C 0.9800 .

loop_
_geom_torsion_atom_site_label_1
_geom_torsion_atom_site_label_2
_geom_torsion_atom_site_label_3
_geom_torsion_atom_site_label_4
_geom_torsion
_geom_torsion_site_symmetry_1
_geom_torsion_site_symmetry_4
O4 Mn2 O1 C9 -118.9(5) 8_565 .
N1 Mn2 O1 C9 -61.3(4) . .
N4 Mn2 O1 C9 -154.8(5) 7_655 .
N7 Mn2 O1 C9 28.2(5) 4_645 .
N9 Mn2 O1 C9 116.4(4) 1_545 .
O3 Mn1 O2 C9 -160.5(3) 5_666 .
O5 Mn1 O2 C9 107.5(3) . .
N2 Mn1 O2 C9 12.1(3) . .
N8 Mn1 O2 C9 -74.2(3) 4_645 .
N6 Mn1 O2 C9 96.1(6) . .
O1 Mn2 N1 C1 -119.8(3) . .
O4 Mn2 N1 C1 49.0(3) 8_565 .
N4 Mn2 N1 C1 -35.0(3) 7_655 .
N7 Mn2 N1 C1 140.4(3) 4_645 .
N9 Mn2 N1 C1 -135.4(7) 1_545 .
O1 Mn2 N1 N2 41.6(3) . .
O4 Mn2 N1 N2 -149.6(3) 8_565 .
N4 Mn2 N1 N2 126.4(3) 7_655 .
N7 Mn2 N1 N2 -58.3(3) 4_645 .
N9 Mn2 N1 N2 25.9(9) 1_545 .
C1 N1 N2 N3 0.1(4) . .
Mn2 N1 N2 N3 -165.2(2) . .
C1 N1 N2 Mn1 -167.7(2) . .
Mn2 N1 N2 Mn1 27.0(4) . .
O3 Mn1 N2 N3 -146.9(7) 5_666 .
O2 Mn1 N2 N3 121.6(3) . .
O5 Mn1 N2 N3 36.1(3) . .
N8 Mn1 N2 N3 -138.8(3) 4_645 .
N6 Mn1 N2 N3 -47.5(3) . .
O3 Mn1 N2 N1 19.4(9) 5_666 .
O2 Mn1 N2 N1 -72.1(3) . .
O5 Mn1 N2 N1 -157.6(3) . .
N8 Mn1 N2 N1 27.5(3) 4_645 .
N6 Mn1 N2 N1 118.8(3) . .
N1 N2 N3 N4 -0.2(4) . .
Mn1 N2 N3 N4 167.9(2) . .
N2 N3 N4 C1 0.2(4) . .
N2 N3 N4 Mn2 168.5(2) . 7_665
O3 Mn1 N6 C2 -125.4(3) 5_666 .
O2 Mn1 N6 C2 -22.9(7) . .
O5 Mn1 N6 C2 -34.3(3) . .
N2 Mn1 N6 C2 61.9(3) . .
N8 Mn1 N6 C2 147.7(3) 4_645 .
O3 Mn1 N6 N7 61.5(3) 5_666 .
O2 Mn1 N6 N7 164.0(5) . .
O5 Mn1 N6 N7 152.7(3) . .
N2 Mn1 N6 N7 -111.2(3) . .
N8 Mn1 N6 N7 -25.4(3) 4_645 .
C2 N6 N7 N8 1.0(4) . .
Mn1 N6 N7 N8 175.5(2) . .
C2 N6 N7 Mn2 157.9(2) . 4_655
Mn1 N6 N7 Mn2 -27.6(4) . 4_655
N6 N7 N8 N9 -1.2(4) . .
Mn2 N7 N8 N9 -158.1(2) 4_655 .
N6 N7 N8 Mn1 -170.3(2) . 4_655
Mn2 N7 N8 Mn1 32.9(4) 4_655 4_655
N7 N8 N9 C2 0.9(4) . .
Mn1 N8 N9 C2 170.3(2) 4_655 .
N7 N8 N9 Mn2 -178.0(2) . 1_565
Mn1 N8 N9 Mn2 -8.7(4) 4_655 1_565
N2 N1 C1 N4 0.0(4) . .
Mn2 N1 C1 N4 164.2(2) . .
N2 N1 C1 N5 -179.1(3) . .
Mn2 N1 C1 N5 -15.0(5) . .
N3 N4 C1 N1 -0.2(4) . .
Mn2 N4 C1 N1 -167.4(2) 7_665 .
N3 N4 C1 N5 179.0(3) . .
Mn2 N4 C1 N5 11.8(5) 7_665 .
N7 N6 C2 N9 -0.4(4) . .
Mn1 N6 C2 N9 -174.7(2) . .
N7 N6 C2 N10 -178.3(3) . .
Mn1 N6 C2 N10 7.4(5) . .
N8 N9 C2 N6 -0.3(4) . .
Mn2 N9 C2 N6 178.7(2) 1_565 .
N8 N9 C2 N10 177.6(3) . .
Mn2 N9 C2 N10 -3.5(5) 1_565 .
C8 C3 C4 C5 3.6(6) . .
C9 C3 C4 C5 -176.5(3) . .
C3 C4 C5 C6 -0.8(6) . .
C3 C4 C5 C10 179.4(3) . .
C4 C5 C6 C7 -1.6(6) . .
C10 C5 C6 C7 178.2(4) . .
C5 C6 C7 C8 1.1(7) . .
C6 C7 C8 C3 1.8(7) . .
C4 C3 C8 C7 -4.2(6) . .
C9 C3 C8 C7 175.9(4) . .
Mn2 O1 C9 O2 -10.2(7) . .
Mn2 O1 C9 C3 170.6(3) . .
Mn1 O2 C9 O1 44.8(5) . .
Mn1 O2 C9 C3 -136.0(3) . .
C8 C3 C9 O1 -13.1(5) . .
C4 C3 C9 O1 167.0(3) . .
C8 C3 C9 O2 167.6(3) . .
C4 C3 C9 O2 -12.3(5) . .
Mn1 O3 C10 O4 59.8(5) 5_666 .
Mn1 O3 C10 C5 -121.5(3) 5_666 .
Mn2 O4 C10 O3 -3.4(6) 8_566 .
Mn2 O4 C10 C5 177.9(2) 8_566 .
C6 C5 C10 O3 -170.8(4) . .
C4 C5 C10 O3 9.1(5) . .
C6 C5 C10 O4 8.1(5) . .
C4 C5 C10 O4 -172.1(3) . .
